data_7019446
loop_
_publ_author_name
'Li, Wenbo'
'Xue, Mingqiang'
'Xu, Fan'
'Tu, Jing'
'Zhang, Yong'
'Shen, Qi'

_publ_section_title
;
 Synthesis, characterization of bridged bis(amidinate) lanthanide amides
 and their application as catalysts for addition of amines to nitriles for
 monosubstituted N-arylamidines.
;
_journal_issue 27
_journal_name_full 'Dalton transactions (Cambridge, England : 2003)'
_journal_page_first 8252
_journal_page_last 8260
_journal_paper_doi 10.1039/c2dt30400g
_journal_volume 41
_journal_year 2012
_chemical_formula_moiety 'C60 H84 N10 O2 Si4 Yb2, 2(C7 H8)'
_chemical_formula_sum 'C74 H100 N10 O2 Si4 Yb2'
_chemical_formula_weight 1620.08
_chemical_name_systematic
;
?
;
_space_group_IT_number 2
_symmetry_cell_setting triclinic
_symmetry_Int_Tables_number 2
_symmetry_space_group_name_Hall '-P 1'
_symmetry_space_group_name_H-M 'P -1'
_atom_sites_solution_hydrogens geom
_atom_sites_solution_primary direct
_atom_sites_solution_secondary difmap
_audit_creation_method SHELXL-97
_cell_angle_alpha 80.150(5)
_cell_angle_beta 68.709(4)
_cell_angle_gamma 84.206(5)
_cell_formula_units_Z 1
_cell_length_a 12.1228(6)
_cell_length_b 12.7576(7)
_cell_length_c 13.5956(6)
_cell_measurement_reflns_used 8055
_cell_measurement_temperature 223(2)
_cell_measurement_theta_max 27.5
_cell_measurement_theta_min 3.1
_cell_volume 1928.55(18)
_computing_cell_refinement CrystalClear
_computing_data_collection CrystalClear
_computing_data_reduction CrystalStructure
_computing_structure_refinement 'SHELXL-97 (Sheldrick, 1997)'
_computing_structure_solution 'SHELXS-97 (Sheldrick, 1990)'
_diffrn_ambient_temperature 223(2)
_diffrn_detector_area_resol_mean 14.63
_diffrn_measured_fraction_theta_full 0.993
_diffrn_measured_fraction_theta_max 0.993
_diffrn_measurement_device_type 'Rigaku Saturn'
_diffrn_measurement_method \w
_diffrn_radiation_monochromator graphite
_diffrn_radiation_source 'fine-focus sealed tube'
_diffrn_radiation_type MoK\a
_diffrn_radiation_wavelength 0.71075
_diffrn_reflns_av_R_equivalents 0.0519
_diffrn_reflns_av_sigmaI/netI 0.0766
_diffrn_reflns_limit_h_max 14
_diffrn_reflns_limit_h_min -14
_diffrn_reflns_limit_k_max 15
_diffrn_reflns_limit_k_min -12
_diffrn_reflns_limit_l_max 16
_diffrn_reflns_limit_l_min -15
_diffrn_reflns_number 16590
_diffrn_reflns_theta_full 25.49
_diffrn_reflns_theta_max 25.49
_diffrn_reflns_theta_min 3.11
_exptl_absorpt_coefficient_mu 2.521
_exptl_absorpt_correction_T_max 0.638
_exptl_absorpt_correction_T_min 0.425
_exptl_absorpt_correction_type multi-scan
_exptl_absorpt_process_details 'Jacobson, R. (1998) Private communication'
_exptl_crystal_colour colorless
_exptl_crystal_density_diffrn 1.395
_exptl_crystal_density_method 'not measured'
_exptl_crystal_description block
_exptl_crystal_F_000 826
_exptl_crystal_size_max 0.30
_exptl_crystal_size_mid 0.20
_exptl_crystal_size_min 0.18
_refine_diff_density_max 1.171
_refine_diff_density_min -0.644
_refine_diff_density_rms 0.123
_refine_ls_extinction_method none
_refine_ls_goodness_of_fit_ref 1.125
_refine_ls_hydrogen_treatment constr
_refine_ls_matrix_type full
_refine_ls_number_parameters 404
_refine_ls_number_reflns 7150
_refine_ls_number_restraints 15
_refine_ls_restrained_S_all 1.127
_refine_ls_R_factor_all 0.0639
_refine_ls_R_factor_gt 0.0520
_refine_ls_shift/su_max 0.001
_refine_ls_shift/su_mean 0.000
_refine_ls_structure_factor_coef Fsqd
_refine_ls_weighting_details 'calc w=1/[\s^2^(Fo^2^)+(0.0378P)^2^+0.3688P] where P=(Fo^2^+2Fc^2^)/3'
_refine_ls_weighting_scheme calc
_refine_ls_wR_factor_gt 0.0970
_refine_ls_wR_factor_ref 0.1027
_reflns_number_gt 6227
_reflns_number_total 7150
_reflns_threshold_expression >2sigma(I)
_cod_data_source_file c2dt30400g.txt
_cod_data_source_block shelxl7
_cod_original_cell_volume 1928.55(17)
_cod_database_code 7019446

loop_
_symmetry_equiv_pos_as_xyz
'x, y, z'
'-x, -y, -z'

loop_
_atom_site_label
_atom_site_type_symbol
_atom_site_fract_x
_atom_site_fract_y
_atom_site_fract_z
_atom_site_U_iso_or_equiv
_atom_site_adp_type
_atom_site_occupancy
_atom_site_symmetry_multiplicity
_atom_site_calc_flag
_atom_site_refinement_flags
Yb1 Yb 0.56835(2) 0.90005(2) 0.57314(2) 0.03115(10) Uani 1 1 d .
Si1 Si 0.4569(2) 0.66363(16) 0.80052(16) 0.0547(6) Uani 1 1 d .
Si2 Si 0.68890(16) 0.67338(14) 0.39702(14) 0.0396(4) Uani 1 1 d .
O1 O 0.3609(4) 0.9765(3) 0.6706(3) 0.0396(10) Uani 1 1 d .
N1 N 0.5178(5) 0.7858(4) 0.7386(4) 0.0395(13) Uani 1 1 d .
N2 N 0.6041(4) 0.9409(4) 0.7190(4) 0.0344(12) Uani 1 1 d .
N3 N 0.6940(4) 0.7791(4) 0.4605(4) 0.0359(12) Uani 1 1 d .
N4 N 0.7685(4) 0.8952(4) 0.5233(4) 0.0367(12) Uani 1 1 d .
N5 N 0.4277(4) 0.9110(4) 0.4891(4) 0.0313(11) Uani 1 1 d .
H5 H 0.4538 0.8726 0.4327 0.038 Uiso 1 1 calc R
C1 C 0.5743(6) 0.8475(5) 0.7749(5) 0.0364(14) Uani 1 1 d .
C2 C 0.7897(5) 0.8139(4) 0.4700(5) 0.0334(14) Uani 1 1 d .
C3 C 0.7027(6) 0.9939(5) 0.7242(5) 0.0437(16) Uani 1 1 d .
H3A H 0.6919 0.9939 0.7992 0.052 Uiso 1 1 calc R
H3B H 0.7014 1.0682 0.6907 0.052 Uiso 1 1 calc R
C4 C 0.8232(6) 0.9413(5) 0.6692(5) 0.0484(18) Uani 1 1 d .
H4A H 0.8838 0.9769 0.6817 0.058 Uiso 1 1 calc R
H4B H 0.8236 0.8670 0.7029 0.058 Uiso 1 1 calc R
C5 C 0.8577(6) 0.9430(5) 0.5498(5) 0.0444(16) Uani 1 1 d .
H5A H 0.8677 1.0168 0.5142 0.053 Uiso 1 1 calc R
H5B H 0.9340 0.9040 0.5228 0.053 Uiso 1 1 calc R
C6 C 0.5968(6) 0.8121(5) 0.8789(5) 0.0427(16) Uani 1 1 d .
C7 C 0.5261(7) 0.8586(6) 0.9686(5) 0.0553(19) Uani 1 1 d .
H7 H 0.4688 0.9124 0.9632 0.066 Uiso 1 1 calc R
C8 C 0.5411(9) 0.8248(7) 1.0644(6) 0.075(3) Uani 1 1 d .
H8 H 0.4939 0.8559 1.1248 0.090 Uiso 1 1 calc R
C9 C 0.6248(9) 0.7458(8) 1.0729(7) 0.079(3) Uani 1 1 d .
H9 H 0.6340 0.7229 1.1391 0.095 Uiso 1 1 calc R
C10 C 0.6944(8) 0.7008(7) 0.9852(7) 0.071(2) Uani 1 1 d .
H10 H 0.7518 0.6472 0.9911 0.085 Uiso 1 1 calc R
C11 C 0.6807(7) 0.7339(6) 0.8880(6) 0.0556(19) Uani 1 1 d .
H11 H 0.7288 0.7029 0.8278 0.067 Uiso 1 1 calc R
C12 C 0.9120(5) 0.7637(5) 0.4291(5) 0.0406(15) Uani 1 1 d .
C13 C 0.9449(7) 0.6738(5) 0.4829(7) 0.060(2) Uani 1 1 d .
H13 H 0.8896 0.6409 0.5465 0.072 Uiso 1 1 calc R
C14 C 1.0573(9) 0.6307(7) 0.4458(10) 0.094(3) Uani 1 1 d .
H14 H 1.0793 0.5697 0.4853 0.113 Uiso 1 1 calc R
C15 C 1.1386(8) 0.6751(9) 0.3518(11) 0.103(4) Uani 1 1 d .
H15 H 1.2151 0.6432 0.3262 0.123 Uiso 1 1 calc R
C16 C 1.1089(8) 0.7661(9) 0.2946(9) 0.090(3) Uani 1 1 d .
H16 H 1.1641 0.7974 0.2302 0.108 Uiso 1 1 calc R
C17 C 0.9945(7) 0.8107(6) 0.3352(6) 0.062(2) Uani 1 1 d .
H17 H 0.9729 0.8737 0.2982 0.074 Uiso 1 1 calc R
C18 C 0.3563(11) 0.6668(9) 0.9403(7) 0.122(5) Uani 1 1 d .
H18A H 0.4022 0.6747 0.9838 0.183 Uiso 1 1 calc R
H18B H 0.3146 0.6010 0.9673 0.183 Uiso 1 1 calc R
H18C H 0.2995 0.7265 0.9429 0.183 Uiso 1 1 calc R
C19 C 0.5711(10) 0.5521(6) 0.7989(9) 0.107(4) Uani 1 1 d .
H19A H 0.6340 0.5588 0.7296 0.161 Uiso 1 1 calc R
H19B H 0.5344 0.4844 0.8127 0.161 Uiso 1 1 calc R
H19C H 0.6038 0.5556 0.8536 0.161 Uiso 1 1 calc R
C20 C 0.3717(7) 0.6301(6) 0.7219(5) 0.0537(19) Uani 1 1 d .
H20A H 0.3108 0.6853 0.7208 0.081 Uiso 1 1 calc R
H20B H 0.3350 0.5625 0.7543 0.081 Uiso 1 1 calc R
H20C H 0.4247 0.6249 0.6495 0.081 Uiso 1 1 calc R
C21 C 0.8064(7) 0.6727(6) 0.2625(6) 0.065(2) Uani 1 1 d .
H21A H 0.8102 0.7434 0.2217 0.098 Uiso 1 1 calc R
H21B H 0.7877 0.6223 0.2255 0.098 Uiso 1 1 calc R
H21C H 0.8823 0.6521 0.2705 0.098 Uiso 1 1 calc R
C22 C 0.5413(6) 0.6843(5) 0.3791(5) 0.0475(17) Uani 1 1 d .
H22A H 0.4784 0.6886 0.4474 0.071 Uiso 1 1 calc R
H22B H 0.5320 0.6221 0.3511 0.071 Uiso 1 1 calc R
H22C H 0.5373 0.7478 0.3297 0.071 Uiso 1 1 calc R
C23 C 0.6962(8) 0.5422(5) 0.4783(7) 0.067(2) Uani 1 1 d .
H23A H 0.7729 0.5312 0.4865 0.101 Uiso 1 1 calc R
H23B H 0.6851 0.4864 0.4429 0.101 Uiso 1 1 calc R
H23C H 0.6343 0.5405 0.5480 0.101 Uiso 1 1 calc R
C24 C 0.3176(5) 0.8765(5) 0.5629(5) 0.0360(14) Uani 1 1 d .
C25 C 0.2781(5) 0.9140(5) 0.6610(5) 0.0378(15) Uani 1 1 d .
C26 C 0.1697(6) 0.8921(6) 0.7370(6) 0.0514(18) Uani 1 1 d .
H26 H 0.1444 0.9208 0.8013 0.062 Uiso 1 1 calc R
C27 C 0.0969(6) 0.8259(6) 0.7173(7) 0.067(2) Uani 1 1 d .
H27 H 0.0223 0.8090 0.7689 0.080 Uiso 1 1 calc R
C28 C 0.1348(7) 0.7859(6) 0.6229(6) 0.057(2) Uani 1 1 d .
H28 H 0.0863 0.7405 0.6105 0.068 Uiso 1 1 calc R
C29 C 0.2418(6) 0.8110(5) 0.5463(5) 0.0431(16) Uani 1 1 d .
H29 H 0.2651 0.7839 0.4813 0.052 Uiso 1 1 calc R
C30 C 0.3275(6) 1.0205(6) 0.7677(5) 0.0505(18) Uani 1 1 d .
H30A H 0.2567 1.0661 0.7759 0.076 Uiso 1 1 calc R
H30B H 0.3914 1.0619 0.7657 0.076 Uiso 1 1 calc R
H30C H 0.3119 0.9634 0.8275 0.076 Uiso 1 1 calc R
C31 C 1.0594(16) 1.0055(15) 0.0160(16) 0.089(2) Uiso 0.50 1 d PD
C32 C 0.996(2) 1.0856(18) -0.023(2) 0.089(2) Uiso 0.50 1 d PD
C33 C 0.9028(17) 1.0556(15) -0.0487(16) 0.089(2) Uiso 0.50 1 d PD
C34 C 0.8661(19) 0.9501(14) -0.0362(17) 0.089(2) Uiso 0.50 1 d PD
C35 C 0.9320(17) 0.8786(15) 0.0031(15) 0.089(2) Uiso 0.50 1 d PD
C36 C 1.027(2) 0.8976(17) 0.033(3) 0.089(2) Uiso 0.50 1 d PD
C37 C 1.1591(17) 1.0008(16) 0.0596(17) 0.089(2) Uiso 0.50 1 d PD
C38 C 0.967(2) 0.5192(19) 0.8870(17) 0.112(3) Uiso 0.50 1 d PD
C39 C 0.929(2) 0.4228(18) 0.9413(18) 0.112(3) Uiso 0.50 1 d PD
C40 C 0.930(2) 0.3989(19) 1.0457(18) 0.112(3) Uiso 0.50 1 d PD
C41 C 0.982(3) 0.452(2) 1.100(2) 0.112(3) Uiso 0.50 1 d PD
C42 C 1.031(2) 0.5439(19) 1.0354(19) 0.112(3) Uiso 0.50 1 d PD
C43 C 1.032(3) 0.569(2) 0.930(2) 0.112(3) Uiso 0.50 1 d PD
C44 C 0.972(2) 0.5499(18) 0.7759(16) 0.112(3) Uiso 0.50 1 d PD

loop_
_atom_site_aniso_label
_atom_site_aniso_U_11
_atom_site_aniso_U_22
_atom_site_aniso_U_33
_atom_site_aniso_U_23
_atom_site_aniso_U_13
_atom_site_aniso_U_12
Yb1 0.02935(17) 0.03599(17) 0.03310(16) -0.00750(11) -0.01626(12) 0.00037(11)
Si1 0.0783(16) 0.0470(12) 0.0460(12) 0.0041(9) -0.0312(11) -0.0179(11)
Si2 0.0393(11) 0.0389(10) 0.0459(11) -0.0143(8) -0.0187(9) 0.0025(8)
O1 0.035(3) 0.046(3) 0.038(2) -0.0147(19) -0.011(2) 0.001(2)
N1 0.048(3) 0.041(3) 0.036(3) -0.008(2) -0.021(3) -0.005(2)
N2 0.042(3) 0.030(3) 0.041(3) -0.009(2) -0.025(3) -0.002(2)
N3 0.030(3) 0.042(3) 0.039(3) -0.008(2) -0.015(2) 0.000(2)
N4 0.024(3) 0.038(3) 0.055(3) -0.015(2) -0.021(3) 0.005(2)
N5 0.025(3) 0.042(3) 0.029(3) -0.013(2) -0.010(2) -0.001(2)
C1 0.043(4) 0.032(3) 0.038(4) -0.008(3) -0.020(3) 0.008(3)
C2 0.032(4) 0.030(3) 0.036(3) 0.000(3) -0.012(3) 0.001(3)
C3 0.041(4) 0.047(4) 0.052(4) -0.009(3) -0.025(3) -0.004(3)
C4 0.054(5) 0.045(4) 0.065(5) -0.006(3) -0.042(4) -0.007(3)
C5 0.036(4) 0.043(4) 0.066(5) -0.014(3) -0.030(4) 0.003(3)
C6 0.052(4) 0.045(4) 0.037(4) -0.002(3) -0.023(3) -0.007(3)
C7 0.068(5) 0.065(5) 0.042(4) -0.018(4) -0.028(4) 0.002(4)
C8 0.099(7) 0.093(7) 0.044(5) -0.018(4) -0.034(5) -0.005(6)
C9 0.101(8) 0.100(7) 0.048(5) 0.004(5) -0.046(5) -0.007(6)
C10 0.089(7) 0.069(5) 0.065(6) 0.004(4) -0.047(5) 0.006(5)
C11 0.071(5) 0.060(5) 0.051(4) -0.007(4) -0.042(4) 0.011(4)
C12 0.030(4) 0.044(4) 0.052(4) -0.017(3) -0.016(3) 0.003(3)
C13 0.045(5) 0.043(4) 0.096(6) -0.007(4) -0.034(5) 0.004(3)
C14 0.060(7) 0.066(6) 0.169(11) -0.028(6) -0.058(7) 0.020(5)
C15 0.038(6) 0.086(8) 0.193(13) -0.072(8) -0.039(7) 0.036(5)
C16 0.038(5) 0.111(8) 0.116(8) -0.051(7) -0.005(5) 0.001(5)
C17 0.043(5) 0.071(5) 0.069(5) -0.009(4) -0.015(4) -0.006(4)
C18 0.170(12) 0.136(10) 0.050(6) 0.000(6) -0.010(6) -0.094(9)
C19 0.152(10) 0.048(5) 0.171(11) -0.001(6) -0.125(9) 0.004(6)
C20 0.066(5) 0.051(4) 0.052(4) -0.007(3) -0.029(4) -0.008(4)
C21 0.055(5) 0.071(5) 0.068(5) -0.030(4) -0.012(4) -0.004(4)
C22 0.048(4) 0.054(4) 0.049(4) -0.023(3) -0.020(3) -0.002(3)
C23 0.080(6) 0.042(4) 0.098(6) -0.010(4) -0.054(5) 0.002(4)
C24 0.027(3) 0.035(3) 0.049(4) 0.000(3) -0.020(3) -0.001(3)
C25 0.028(4) 0.044(4) 0.041(4) -0.004(3) -0.012(3) -0.004(3)
C26 0.033(4) 0.067(5) 0.045(4) 0.004(3) -0.009(3) -0.002(3)
C27 0.024(4) 0.081(6) 0.084(6) 0.010(5) -0.012(4) -0.015(4)
C28 0.054(5) 0.059(5) 0.066(5) 0.006(4) -0.036(4) -0.018(4)
C29 0.041(4) 0.048(4) 0.047(4) -0.003(3) -0.022(3) -0.013(3)
C30 0.050(4) 0.059(4) 0.040(4) -0.023(3) -0.007(3) 0.005(3)

loop_
_atom_type_symbol
_atom_type_description
_atom_type_scat_dispersion_real
_atom_type_scat_dispersion_imag
_atom_type_scat_source
C C 0.0033 0.0016 'International Tables Vol C Tables 4.2.6.8 and 6.1.1.4'
H H 0.0000 0.0000 'International Tables Vol C Tables 4.2.6.8 and 6.1.1.4'
N N 0.0061 0.0033 'International Tables Vol C Tables 4.2.6.8 and 6.1.1.4'
O O 0.0106 0.0060 'International Tables Vol C Tables 4.2.6.8 and 6.1.1.4'
Yb Yb -0.3850 5.5486 'International Tables Vol C Tables 4.2.6.8 and 6.1.1.4'
Si Si 0.0817 0.0704 'International Tables Vol C Tables 4.2.6.8 and 6.1.1.4'

loop_
_geom_angle_atom_site_label_1
_geom_angle_atom_site_label_2
_geom_angle_atom_site_label_3
_geom_angle
_geom_angle_site_symmetry_1
_geom_angle_site_symmetry_3
N4 Yb1 N2 75.08(18) . .
N4 Yb1 N5 137.18(17) . .
N2 Yb1 N5 144.83(17) . .
N4 Yb1 N1 100.69(18) . .
N2 Yb1 N1 57.57(16) . .
N5 Yb1 N1 114.18(16) . .
N4 Yb1 N3 57.38(16) . .
N2 Yb1 N3 122.37(17) . .
N5 Yb1 N3 91.97(16) . .
N1 Yb1 N3 98.99(17) . .
N4 Yb1 N5 88.94(16) . 2_676
N2 Yb1 N5 86.43(15) . 2_676
N5 Yb1 N5 81.71(15) . 2_676
N1 Yb1 N5 137.78(16) . 2_676
N3 Yb1 N5 120.17(16) . 2_676
N4 Yb1 O1 152.46(15) . .
N2 Yb1 O1 82.28(15) . .
N5 Yb1 O1 62.65(14) . .
N1 Yb1 O1 79.51(16) . .
N3 Yb1 O1 150.14(14) . .
N5 Yb1 O1 74.00(14) 2_676 .
N4 Yb1 C1 84.09(18) . .
N2 Yb1 C1 28.44(16) . .
N5 Yb1 C1 137.73(17) . .
N1 Yb1 C1 29.56(16) . .
N3 Yb1 C1 110.10(17) . .
N5 Yb1 C1 113.80(16) 2_676 .
O1 Yb1 C1 83.34(16) . .
N4 Yb1 C2 28.36(16) . .
N2 Yb1 C2 97.93(17) . .
N5 Yb1 C2 117.19(16) . .
N1 Yb1 C2 99.65(18) . .
N3 Yb1 C2 29.10(15) . .
N5 Yb1 C2 107.13(16) 2_676 .
O1 Yb1 C2 178.86(14) . .
C1 Yb1 C2 96.30(18) . .
N4 Yb1 C24 159.22(17) . .
N2 Yb1 C24 125.56(17) . .
N5 Yb1 C24 24.79(15) . .
N1 Yb1 C24 90.60(16) . .
N3 Yb1 C24 103.89(16) . .
N5 Yb1 C24 94.36(15) 2_676 .
O1 Yb1 C24 46.65(15) . .
C1 Yb1 C24 112.97(17) . .
C2 Yb1 C24 132.74(17) . .
N4 Yb1 Yb1 117.81(13) . 2_676
N2 Yb1 Yb1 119.47(12) . 2_676
N5 Yb1 Yb1 41.47(11) . 2_676
N1 Yb1 Yb1 139.73(13) . 2_676
N3 Yb1 Yb1 111.03(11) . 2_676
N5 Yb1 Yb1 40.24(10) 2_676 2_676
O1 Yb1 Yb1 61.03(9) . 2_676
C1 Yb1 Yb1 138.86(13) . 2_676
C2 Yb1 Yb1 119.69(12) . 2_676
C24 Yb1 Yb1 57.20(10) . 2_676
N1 Si1 C18 112.7(4) . .
N1 Si1 C20 106.6(3) . .
C18 Si1 C20 109.1(4) . .
N1 Si1 C19 113.4(4) . .
C18 Si1 C19 108.5(6) . .
C20 Si1 C19 106.3(4) . .
N3 Si2 C23 112.5(3) . .
N3 Si2 C21 114.1(3) . .
C23 Si2 C21 108.3(4) . .
N3 Si2 C22 107.4(3) . .
C23 Si2 C22 106.4(3) . .
C21 Si2 C22 107.7(3) . .
C25 O1 C30 116.6(5) . .
C25 O1 Yb1 108.1(3) . .
C30 O1 Yb1 124.6(4) . .
C1 N1 Si1 127.5(4) . .
C1 N1 Yb1 90.4(3) . .
Si1 N1 Yb1 141.6(2) . .
C1 N2 C3 120.2(5) . .
C1 N2 Yb1 93.5(3) . .
C3 N2 Yb1 130.6(4) . .
C2 N3 Si2 127.1(4) . .
C2 N3 Yb1 90.9(4) . .
Si2 N3 Yb1 141.6(3) . .
C2 N4 C5 124.7(5) . .
C2 N4 Yb1 96.8(3) . .
C5 N4 Yb1 137.6(4) . .
C24 N5 Yb1 110.6(3) . .
C24 N5 Yb1 114.3(4) . 2_676
Yb1 N5 Yb1 98.29(15) . 2_676
C24 N5 H5 111.0 . .
Yb1 N5 H5 111.0 . .
Yb1 N5 H5 111.0 2_676 .
N2 C1 N1 116.8(5) . .
N2 C1 C6 121.6(5) . .
N1 C1 C6 121.5(5) . .
N2 C1 Yb1 58.1(3) . .
N1 C1 Yb1 60.0(3) . .
C6 C1 Yb1 171.3(5) . .
N4 C2 N3 114.7(5) . .
N4 C2 C12 120.8(5) . .
N3 C2 C12 124.4(5) . .
N4 C2 Yb1 54.9(3) . .
N3 C2 Yb1 60.0(3) . .
C12 C2 Yb1 171.8(4) . .
N2 C3 C4 113.2(5) . .
N2 C3 H3A 108.9 . .
C4 C3 H3A 108.9 . .
N2 C3 H3B 108.9 . .
C4 C3 H3B 108.9 . .
H3A C3 H3B 107.7 . .
C5 C4 C3 115.4(5) . .
C5 C4 H4A 108.4 . .
C3 C4 H4A 108.4 . .
C5 C4 H4B 108.4 . .
C3 C4 H4B 108.4 . .
H4A C4 H4B 107.5 . .
N4 C5 C4 112.1(5) . .
N4 C5 H5A 109.2 . .
C4 C5 H5A 109.2 . .
N4 C5 H5B 109.2 . .
C4 C5 H5B 109.2 . .
H5A C5 H5B 107.9 . .
C11 C6 C7 119.6(6) . .
C11 C6 C1 122.2(6) . .
C7 C6 C1 118.2(6) . .
C8 C7 C6 119.4(8) . .
C8 C7 H7 120.3 . .
C6 C7 H7 120.3 . .
C7 C8 C9 120.6(8) . .
C7 C8 H8 119.7 . .
C9 C8 H8 119.7 . .
C10 C9 C8 120.1(7) . .
C10 C9 H9 120.0 . .
C8 C9 H9 120.0 . .
C9 C10 C11 120.2(8) . .
C9 C10 H10 119.9 . .
C11 C10 H10 119.9 . .
C6 C11 C10 120.2(7) . .
C6 C11 H11 119.9 . .
C10 C11 H11 119.9 . .
C13 C12 C17 118.9(7) . .
C13 C12 C2 121.5(6) . .
C17 C12 C2 119.7(6) . .
C12 C13 C14 120.7(8) . .
C12 C13 H13 119.7 . .
C14 C13 H13 119.7 . .
C13 C14 C15 120.9(9) . .
C13 C14 H14 119.6 . .
C15 C14 H14 119.6 . .
C14 C15 C16 120.3(9) . .
C14 C15 H15 119.8 . .
C16 C15 H15 119.8 . .
C15 C16 C17 118.0(9) . .
C15 C16 H16 121.0 . .
C17 C16 H16 121.0 . .
C12 C17 C16 121.2(8) . .
C12 C17 H17 119.4 . .
C16 C17 H17 119.4 . .
Si1 C18 H18A 109.5 . .
Si1 C18 H18B 109.5 . .
H18A C18 H18B 109.5 . .
Si1 C18 H18C 109.5 . .
H18A C18 H18C 109.5 . .
H18B C18 H18C 109.5 . .
Si1 C19 H19A 109.5 . .
Si1 C19 H19B 109.5 . .
H19A C19 H19B 109.5 . .
Si1 C19 H19C 109.5 . .
H19A C19 H19C 109.5 . .
H19B C19 H19C 109.5 . .
Si1 C20 H20A 109.5 . .
Si1 C20 H20B 109.5 . .
H20A C20 H20B 109.5 . .
Si1 C20 H20C 109.5 . .
H20A C20 H20C 109.5 . .
H20B C20 H20C 109.5 . .
Si2 C21 H21A 109.5 . .
Si2 C21 H21B 109.5 . .
H21A C21 H21B 109.5 . .
Si2 C21 H21C 109.5 . .
H21A C21 H21C 109.5 . .
H21B C21 H21C 109.5 . .
Si2 C22 H22A 109.5 . .
Si2 C22 H22B 109.5 . .
H22A C22 H22B 109.5 . .
Si2 C22 H22C 109.5 . .
H22A C22 H22C 109.5 . .
H22B C22 H22C 109.5 . .
Si2 C23 H23A 109.5 . .
Si2 C23 H23B 109.5 . .
H23A C23 H23B 109.5 . .
Si2 C23 H23C 109.5 . .
H23A C23 H23C 109.5 . .
H23B C23 H23C 109.5 . .
C25 C24 C29 116.8(6) . .
C25 C24 N5 116.8(5) . .
C29 C24 N5 126.4(6) . .
C25 C24 Yb1 83.0(3) . .
C29 C24 Yb1 147.0(4) . .
N5 C24 Yb1 44.6(2) . .
C26 C25 C24 122.7(6) . .
C26 C25 O1 125.0(6) . .
C24 C25 O1 112.3(5) . .
C25 C26 C27 118.6(7) . .
C25 C26 H26 120.7 . .
C27 C26 H26 120.7 . .
C28 C27 C26 119.8(7) . .
C28 C27 H27 120.1 . .
C26 C27 H27 120.1 . .
C29 C28 C27 121.0(7) . .
C29 C28 H28 119.5 . .
C27 C28 H28 119.5 . .
C28 C29 C24 121.1(6) . .
C28 C29 H29 119.5 . .
C24 C29 H29 119.5 . .
O1 C30 H30A 109.5 . .
O1 C30 H30B 109.5 . .
H30A C30 H30B 109.5 . .
O1 C30 H30C 109.5 . .
H30A C30 H30C 109.5 . .
H30B C30 H30C 109.5 . .
C33 C31 C34 78.4(15) 2_775 2_775
C33 C31 C32 174(2) 2_775 .
C34 C31 C32 105.8(15) 2_775 .
C33 C31 C32 70.9(17) 2_775 2_775
C34 C31 C32 149(2) 2_775 2_775
C32 C31 C32 104.7(18) . 2_775
C33 C31 C36 55.4(13) 2_775 .
C34 C31 C36 133.7(16) 2_775 .
C32 C31 C36 120.3(16) . .
C32 C31 C36 15.6(14) 2_775 .
C33 C31 C35 136.0(18) 2_775 2_775
C34 C31 C35 57.8(10) 2_775 2_775
C32 C31 C35 47.9(10) . 2_775
C32 C31 C35 152(2) 2_775 2_775
C36 C31 C35 167.8(16) . 2_775
C33 C31 C37 49.4(13) 2_775 .
C34 C31 C37 29.0(10) 2_775 .
C32 C31 C37 134.7(16) . .
C32 C31 C37 120(2) 2_775 .
C36 C31 C37 104.7(14) . .
C35 C31 C37 86.8(13) 2_775 .
C33 C31 C31 123(2) 2_775 2_775
C34 C31 C31 158(2) 2_775 2_775
C32 C31 C31 52.7(14) . 2_775
C32 C31 C31 52.0(10) 2_775 2_775
C36 C31 C31 67.6(15) . 2_775
C35 C31 C31 100.5(17) 2_775 2_775
C37 C31 C31 171(2) . 2_775
C33 C31 C36 171(2) 2_775 2_775
C34 C31 C36 108.9(17) 2_775 2_775
C32 C31 C36 3.2(12) . 2_775
C32 C31 C36 101.5(15) 2_775 2_775
C36 C31 C36 117.1(14) . 2_775
C35 C31 C36 51.1(11) 2_775 2_775
C37 C31 C36 137.8(17) . 2_775
C31 C31 C36 49.5(9) 2_775 2_775
C36 C32 C35 124(6) 2_775 2_775
C36 C32 C31 165(6) 2_775 .
C35 C32 C31 70.6(15) 2_775 .
C36 C32 C31 90(5) 2_775 2_775
C35 C32 C31 146(3) 2_775 2_775
C31 C32 C31 75.3(18) . 2_775
C36 C32 C33 49(4) 2_775 .
C35 C32 C33 172(3) 2_775 .
C31 C32 C33 116.7(19) . .
C31 C32 C33 41.5(11) 2_775 .
C31 C33 C37 90.2(17) 2_775 2_775
C31 C33 C36 81.5(17) 2_775 2_775
C37 C33 C36 172(2) 2_775 2_775
C31 C33 C32 67.6(18) 2_775 .
C37 C33 C32 158(2) 2_775 .
C36 C33 C32 14.1(17) 2_775 .
C31 C33 C34 58.9(15) 2_775 .
C37 C33 C34 31.3(11) 2_775 .
C36 C33 C34 140(2) 2_775 .
C32 C33 C34 126(2) . .
C37 C34 C31 97(2) 2_775 2_775
C37 C34 C35 166(3) 2_775 .
C31 C34 C35 69.5(16) 2_775 .
C37 C34 C33 53.9(18) 2_775 .
C31 C34 C33 42.8(11) 2_775 .
C35 C34 C33 112.2(19) . .
C32 C35 C34 114(2) 2_775 .
C32 C35 C36 13.2(18) 2_775 .
C34 C35 C36 127(2) . .
C32 C35 C31 61.4(13) 2_775 2_775
C34 C35 C31 52.7(13) . 2_775
C36 C35 C31 74.6(15) . 2_775
C32 C36 C33 117(5) 2_775 2_775
C32 C36 C35 43(4) 2_775 .
C33 C36 C35 160(2) 2_775 .
C32 C36 C31 74(5) 2_775 .
C33 C36 C31 43.1(12) 2_775 .
C35 C36 C31 117.1(17) . .
C32 C36 C31 12(5) 2_775 2_775
C33 C36 C31 105.8(18) 2_775 2_775
C35 C36 C31 54.3(11) . 2_775
C31 C36 C31 62.9(14) . 2_775
C34 C37 C33 95(2) 2_775 2_775
C34 C37 C31 54.4(19) 2_775 .
C33 C37 C31 40.5(12) 2_775 .
C41 C38 C42 82(2) 2_767 2_767
C41 C38 C39 119(3) 2_767 .
C42 C38 C39 38.0(14) 2_767 .
C41 C38 C43 12(3) 2_767 .
C42 C38 C43 76.3(19) 2_767 .
C39 C38 C43 114(2) . .
C41 C38 C44 113(3) 2_767 .
C42 C38 C44 154(3) 2_767 .
C39 C38 C44 121(2) . .
C43 C38 C44 122(2) . .
C42 C39 C38 62(2) 2_767 .
C42 C39 C40 57(2) 2_767 .
C38 C39 C40 117(2) . .
C42 C39 C41 40.8(17) 2_767 2_767
C38 C39 C41 22.4(13) . 2_767
C40 C39 C41 97.0(16) . 2_767
C42 C39 C43 36.8(17) 2_767 2_767
C38 C39 C43 97.6(16) . 2_767
C40 C39 C43 19.9(12) . 2_767
C41 C39 C43 77.2(12) 2_767 2_767
C43 C40 C42 88(3) 2_767 2_767
C43 C40 C39 125(3) 2_767 .
C42 C40 C39 36.9(14) 2_767 .
C43 C40 C41 7(3) 2_767 .
C42 C40 C41 94(2) 2_767 .
C39 C40 C41 130(2) . .
C43 C41 C38 150(7) 2_767 2_767
C43 C41 C42 102(4) 2_767 .
C38 C41 C42 61(2) 2_767 .
C43 C41 C40 10(4) 2_767 .
C38 C41 C40 160(4) 2_767 .
C42 C41 C40 109(2) . .
C43 C41 C42 31(4) 2_767 2_767
C38 C41 C42 127(3) 2_767 2_767
C42 C41 C42 71.3(19) . 2_767
C40 C41 C42 38.2(11) . 2_767
C43 C41 C39 125(5) 2_767 2_767
C38 C41 C39 38(2) 2_767 2_767
C42 C41 C39 23.6(11) . 2_767
C40 C41 C39 132.6(19) . 2_767
C42 C41 C39 94.5(18) 2_767 2_767
C43 C41 C44 153(5) 2_767 2_767
C38 C41 C44 44(2) 2_767 2_767
C42 C41 C44 102.7(19) . 2_767
C40 C41 C44 148(2) . 2_767
C42 C41 C44 169(2) 2_767 2_767
C39 C41 C44 79.1(15) 2_767 2_767
C39 C42 C40 86(2) 2_767 2_767
C39 C42 C38 80(2) 2_767 2_767
C40 C42 C38 157(3) 2_767 2_767
C39 C42 C41 116(3) 2_767 .
C40 C42 C41 156(2) 2_767 .
C38 C42 C41 36.7(13) 2_767 .
C39 C42 C43 122(3) 2_767 .
C40 C42 C43 35.9(12) 2_767 .
C38 C42 C43 152(2) 2_767 .
C41 C42 C43 121(2) . .
C39 C42 C43 136(3) 2_767 2_767
C40 C42 C43 135(2) 2_767 2_767
C38 C42 C43 56.6(15) 2_767 2_767
C41 C42 C43 21.4(13) . 2_767
C43 C42 C43 100(2) . 2_767
C39 C42 C41 134(3) 2_767 2_767
C40 C42 C41 48.2(14) 2_767 2_767
C38 C42 C41 141(2) 2_767 2_767
C41 C42 C41 108.7(19) . 2_767
C43 C42 C41 12.6(13) . 2_767
C43 C42 C41 87.3(15) 2_767 2_767
C39 C42 C42 169(4) 2_767 2_767
C40 C42 C42 89.8(19) 2_767 2_767
C38 C42 C42 101(2) 2_767 2_767
C41 C42 C42 66.8(16) . 2_767
C43 C42 C42 54.5(16) . 2_767
C43 C42 C42 45.4(10) 2_767 2_767
C41 C42 C42 41.9(8) 2_767 2_767
C41 C43 C40 163(7) 2_767 2_767
C41 C43 C38 17(4) 2_767 .
C40 C43 C38 177(4) 2_767 .
C41 C43 C42 137(5) 2_767 .
C40 C43 C42 56(2) 2_767 .
C38 C43 C42 125(2) . .
C41 C43 C42 56(4) 2_767 2_767
C40 C43 C42 135(4) 2_767 2_767
C38 C43 C42 47.1(13) . 2_767
C42 C43 C42 80(2) . 2_767
C41 C43 C39 156(5) 2_767 2_767
C40 C43 C39 35(2) 2_767 2_767
C38 C43 C39 146(2) . 2_767
C42 C43 C39 21.0(11) . 2_767
C42 C43 C39 101(2) 2_767 2_767
C38 C44 C41 23.2(12) . 2_767

loop_
_geom_bond_atom_site_label_1
_geom_bond_atom_site_label_2
_geom_bond_distance
_geom_bond_site_symmetry_2
Yb1 N4 2.267(5) .
Yb1 N2 2.327(4) .
Yb1 N5 2.354(4) .
Yb1 N1 2.370(5) .
Yb1 N3 2.384(5) .
Yb1 N5 2.414(5) 2_676
Yb1 O1 2.561(4) .
Yb1 C1 2.735(6) .
Yb1 C2 2.752(6) .
Yb1 C24 3.139(6) .
Yb1 Yb1 3.6068(5) 2_676
Si1 N1 1.736(5) .
Si1 C18 1.852(9) .
Si1 C20 1.854(6) .
Si1 C19 1.879(9) .
Si2 N3 1.738(5) .
Si2 C23 1.854(7) .
Si2 C21 1.866(7) .
Si2 C22 1.880(7) .
O1 C25 1.397(7) .
O1 C30 1.429(7) .
N1 C1 1.349(7) .
N2 C1 1.305(7) .
N2 C3 1.460(7) .
N3 C2 1.338(7) .
N4 C2 1.317(7) .
N4 C5 1.472(7) .
N5 C24 1.407(7) .
N5 Yb1 2.414(5) 2_676
N5 H5 0.9200 .
C1 C6 1.521(8) .
C2 C12 1.500(9) .
C3 C4 1.524(9) .
C3 H3A 0.9800 .
C3 H3B 0.9800 .
C4 C5 1.519(9) .
C4 H4A 0.9800 .
C4 H4B 0.9800 .
C5 H5A 0.9800 .
C5 H5B 0.9800 .
C6 C11 1.373(9) .
C6 C7 1.400(9) .
C7 C8 1.371(10) .
C7 H7 0.9400 .
C8 C9 1.377(12) .
C8 H8 0.9400 .
C9 C10 1.367(12) .
C9 H9 0.9400 .
C10 C11 1.382(9) .
C10 H10 0.9400 .
C11 H11 0.9400 .
C12 C13 1.358(9) .
C12 C17 1.385(9) .
C13 C14 1.363(12) .
C13 H13 0.9400 .
C14 C15 1.370(14) .
C14 H14 0.9400 .
C15 C16 1.375(14) .
C15 H15 0.9400 .
C16 C17 1.395(11) .
C16 H16 0.9400 .
C17 H17 0.9400 .
C18 H18A 0.9700 .
C18 H18B 0.9700 .
C18 H18C 0.9700 .
C19 H19A 0.9700 .
C19 H19B 0.9700 .
C19 H19C 0.9700 .
C20 H20A 0.9700 .
C20 H20B 0.9700 .
C20 H20C 0.9700 .
C21 H21A 0.9700 .
C21 H21B 0.9700 .
C21 H21C 0.9700 .
C22 H22A 0.9700 .
C22 H22B 0.9700 .
C22 H22C 0.9700 .
C23 H23A 0.9700 .
C23 H23B 0.9700 .
C23 H23C 0.9700 .
C24 C25 1.395(8) .
C24 C29 1.402(8) .
C25 C26 1.365(9) .
C26 C27 1.400(10) .
C26 H26 0.9400 .
C27 C28 1.367(11) .
C27 H27 0.9400 .
C28 C29 1.363(9) .
C28 H28 0.9400 .
C29 H29 0.9400 .
C30 H30A 0.9700 .
C30 H30B 0.9700 .
C30 H30C 0.9700 .
C31 C33 0.99(2) 2_775
C31 C34 1.24(2) 2_775
C31 C32 1.363(16) .
C31 C32 1.38(3) 2_775
C31 C36 1.429(16) .
C31 C35 1.46(2) 2_775
C31 C37 1.520(16) .
C31 C31 1.67(3) 2_775
C31 C36 1.74(3) 2_775
C32 C36 0.39(3) 2_775
C32 C35 1.15(2) 2_775
C32 C31 1.38(3) 2_775
C32 C33 1.407(16) .
C33 C31 0.99(2) 2_775
C33 C37 1.15(2) 2_775
C33 C36 1.19(2) 2_775
C33 C34 1.423(16) .
C34 C37 0.74(2) 2_775
C34 C31 1.24(2) 2_775
C34 C35 1.323(16) .
C35 C32 1.15(2) 2_775
C35 C36 1.404(16) .
C35 C31 1.46(2) 2_775
C36 C32 0.39(3) 2_775
C36 C33 1.19(2) 2_775
C36 C31 1.74(3) 2_775
C37 C34 0.74(2) 2_775
C37 C33 1.15(2) 2_775
C38 C41 0.83(3) 2_767
C38 C42 1.22(3) 2_767
C38 C39 1.352(17) .
C38 C43 1.389(17) .
C38 C44 1.472(17) .
C39 C42 0.85(3) 2_767
C39 C40 1.405(17) .
C39 C41 1.90(3) 2_767
C39 C43 2.00(3) 2_767
C40 C43 0.83(2) 2_767
C40 C42 1.18(3) 2_767
C40 C41 1.418(17) .
C41 C43 0.60(3) 2_767
C41 C38 0.83(3) 2_767
C41 C42 1.379(17) .
C41 C42 1.90(3) 2_767
C41 C39 1.90(3) 2_767
C41 C44 1.95(3) 2_767
C42 C39 0.85(3) 2_767
C42 C40 1.18(3) 2_767
C42 C38 1.22(3) 2_767
C42 C43 1.416(17) .
C42 C43 1.62(4) 2_767
C42 C41 1.90(3) 2_767
C42 C42 1.96(4) 2_767
C43 C41 0.60(3) 2_767
C43 C40 0.83(2) 2_767
C43 C42 1.62(4) 2_767
C43 C39 2.00(3) 2_767
C44 C41 1.95(3) 2_767

loop_
_geom_torsion_atom_site_label_1
_geom_torsion_atom_site_label_2
_geom_torsion_atom_site_label_3
_geom_torsion_atom_site_label_4
_geom_torsion
_geom_torsion_site_symmetry_1
_geom_torsion_site_symmetry_4
N4 Yb1 O1 C25 -175.1(4) . .
N2 Yb1 O1 C25 -140.3(4) . .
N5 Yb1 O1 C25 42.4(3) . .
N1 Yb1 O1 C25 -82.0(3) . .
N3 Yb1 O1 C25 7.8(5) . .
N5 Yb1 O1 C25 131.2(4) 2_676 .
C1 Yb1 O1 C25 -111.7(4) . .
C2 Yb1 O1 C25 -40(8) . .
C24 Yb1 O1 C25 18.9(3) . .
Yb1 Yb1 O1 C25 89.7(3) 2_676 .
N4 Yb1 O1 C30 -32.2(6) . .
N2 Yb1 O1 C30 2.5(5) . .
N5 Yb1 O1 C30 -174.8(5) . .
N1 Yb1 O1 C30 60.8(5) . .
N3 Yb1 O1 C30 150.6(4) . .
N5 Yb1 O1 C30 -85.9(5) 2_676 .
C1 Yb1 O1 C30 31.2(5) . .
C2 Yb1 O1 C30 103(7) . .
C24 Yb1 O1 C30 161.8(5) . .
Yb1 Yb1 O1 C30 -127.4(5) 2_676 .
C18 Si1 N1 C1 51.4(7) . .
C20 Si1 N1 C1 171.1(6) . .
C19 Si1 N1 C1 -72.4(7) . .
C18 Si1 N1 Yb1 -140.1(6) . .
C20 Si1 N1 Yb1 -20.4(6) . .
C19 Si1 N1 Yb1 96.1(6) . .
N4 Yb1 N1 C1 56.9(4) . .
N2 Yb1 N1 C1 -7.6(3) . .
N5 Yb1 N1 C1 -148.5(3) . .
N3 Yb1 N1 C1 115.2(4) . .
N5 Yb1 N1 C1 -43.4(5) 2_676 .
O1 Yb1 N1 C1 -95.0(4) . .
C2 Yb1 N1 C1 85.8(4) . .
C24 Yb1 N1 C1 -140.6(4) . .
Yb1 Yb1 N1 C1 -106.3(3) 2_676 .
N4 Yb1 N1 Si1 -113.9(5) . .
N2 Yb1 N1 Si1 -178.4(6) . .
N5 Yb1 N1 Si1 40.6(5) . .
N3 Yb1 N1 Si1 -55.6(5) . .
N5 Yb1 N1 Si1 145.7(4) 2_676 .
O1 Yb1 N1 Si1 94.1(5) . .
C1 Yb1 N1 Si1 -170.9(7) . .
C2 Yb1 N1 Si1 -85.1(5) . .
C24 Yb1 N1 Si1 48.5(5) . .
Yb1 Yb1 N1 Si1 82.8(5) 2_676 .
N4 Yb1 N2 C1 -105.6(4) . .
N5 Yb1 N2 C1 94.4(4) . .
N1 Yb1 N2 C1 7.8(3) . .
N3 Yb1 N2 C1 -71.6(4) . .
N5 Yb1 N2 C1 164.6(4) 2_676 .
O1 Yb1 N2 C1 90.3(4) . .
C2 Yb1 N2 C1 -88.6(4) . .
C24 Yb1 N2 C1 71.8(4) . .
Yb1 Yb1 N2 C1 140.6(3) 2_676 .
N4 Yb1 N2 C3 30.1(5) . .
N5 Yb1 N2 C3 -129.9(5) . .
N1 Yb1 N2 C3 143.5(6) . .
N3 Yb1 N2 C3 64.0(5) . .
N5 Yb1 N2 C3 -59.8(5) 2_676 .
O1 Yb1 N2 C3 -134.1(5) . .
C1 Yb1 N2 C3 135.6(7) . .
C2 Yb1 N2 C3 47.0(5) . .
C24 Yb1 N2 C3 -152.6(5) . .
Yb1 Yb1 N2 C3 -83.8(5) 2_676 .
C23 Si2 N3 C2 77.4(6) . .
C21 Si2 N3 C2 -46.6(6) . .
C22 Si2 N3 C2 -165.8(5) . .
C23 Si2 N3 Yb1 -93.0(5) . .
C21 Si2 N3 Yb1 143.0(4) . .
C22 Si2 N3 Yb1 23.7(5) . .
N4 Yb1 N3 C2 3.3(3) . .
N2 Yb1 N3 C2 -36.6(4) . .
N5 Yb1 N3 C2 151.4(3) . .
N1 Yb1 N3 C2 -93.7(3) . .
N5 Yb1 N3 C2 69.9(4) 2_676 .
O1 Yb1 N3 C2 -178.3(3) . .
C1 Yb1 N3 C2 -65.3(4) . .
C24 Yb1 N3 C2 173.4(3) . .
Yb1 Yb1 N3 C2 113.6(3) 2_676 .
N4 Yb1 N3 Si2 175.7(5) . .
N2 Yb1 N3 Si2 135.8(4) . .
N5 Yb1 N3 Si2 -36.2(4) . .
N1 Yb1 N3 Si2 78.7(4) . .
N5 Yb1 N3 Si2 -117.8(4) 2_676 .
O1 Yb1 N3 Si2 -5.9(6) . .
C1 Yb1 N3 Si2 107.0(4) . .
C2 Yb1 N3 Si2 172.4(7) . .
C24 Yb1 N3 Si2 -14.2(4) . .
Yb1 Yb1 N3 Si2 -74.0(4) 2_676 .
N2 Yb1 N4 C2 142.6(4) . .
N5 Yb1 N4 C2 -54.3(4) . .
N1 Yb1 N4 C2 90.5(4) . .
N3 Yb1 N4 C2 -3.4(3) . .
N5 Yb1 N4 C2 -130.9(4) 2_676 .
O1 Yb1 N4 C2 178.3(3) . .
C1 Yb1 N4 C2 115.1(4) . .
C24 Yb1 N4 C2 -31.3(7) . .
Yb1 Yb1 N4 C2 -101.6(3) 2_676 .
N2 Yb1 N4 C5 -25.8(6) . .
N5 Yb1 N4 C5 137.4(5) . .
N1 Yb1 N4 C5 -77.8(6) . .
N3 Yb1 N4 C5 -171.7(6) . .
N5 Yb1 N4 C5 60.8(6) 2_676 .
O1 Yb1 N4 C5 9.9(8) . .
C1 Yb1 N4 C5 -53.3(6) . .
C2 Yb1 N4 C5 -168.4(8) . .
C24 Yb1 N4 C5 160.3(5) . .
Yb1 Yb1 N4 C5 90.0(6) 2_676 .
N4 Yb1 N5 C24 160.7(3) . .
N2 Yb1 N5 C24 -48.3(5) . .
N1 Yb1 N5 C24 19.1(4) . .
N3 Yb1 N5 C24 119.9(4) . .
N5 Yb1 N5 C24 -119.9(4) 2_676 .
O1 Yb1 N5 C24 -43.7(4) . .
C1 Yb1 N5 C24 -3.4(5) . .
C2 Yb1 N5 C24 135.0(4) . .
Yb1 Yb1 N5 C24 -119.9(4) 2_676 .
N4 Yb1 N5 Yb1 -79.4(3) . 2_676
N2 Yb1 N5 Yb1 71.6(3) . 2_676
N1 Yb1 N5 Yb1 139.02(16) . 2_676
N3 Yb1 N5 Yb1 -120.21(17) . 2_676
N5 Yb1 N5 Yb1 0.0 2_676 2_676
O1 Yb1 N5 Yb1 76.22(16) . 2_676
C1 Yb1 N5 Yb1 116.5(2) . 2_676
C2 Yb1 N5 Yb1 -105.05(18) . 2_676
C24 Yb1 N5 Yb1 119.9(4) . 2_676
C3 N2 C1 N1 -155.2(5) . .
Yb1 N2 C1 N1 -13.1(6) . .
C3 N2 C1 C6 27.6(9) . .
Yb1 N2 C1 C6 169.7(5) . .
C3 N2 C1 Yb1 -142.1(6) . .
Si1 N1 C1 N2 -174.3(5) . .
Yb1 N1 C1 N2 12.8(6) . .
Si1 N1 C1 C6 2.9(9) . .
Yb1 N1 C1 C6 -170.0(5) . .
Si1 N1 C1 Yb1 172.9(6) . .
N4 Yb1 C1 N2 69.4(4) . .
N5 Yb1 C1 N2 -121.4(4) . .
N1 Yb1 C1 N2 -166.5(6) . .
N3 Yb1 C1 N2 121.4(4) . .
N5 Yb1 C1 N2 -16.9(4) 2_676 .
O1 Yb1 C1 N2 -86.1(4) . .
C2 Yb1 C1 N2 95.0(4) . .
C24 Yb1 C1 N2 -122.9(4) . .
Yb1 Yb1 C1 N2 -57.1(4) 2_676 .
N4 Yb1 C1 N1 -124.1(4) . .
N2 Yb1 C1 N1 166.5(6) . .
N5 Yb1 C1 N1 45.1(4) . .
N3 Yb1 C1 N1 -72.1(4) . .
N5 Yb1 C1 N1 149.7(3) 2_676 .
O1 Yb1 C1 N1 80.5(4) . .
C2 Yb1 C1 N1 -98.5(4) . .
C24 Yb1 C1 N1 43.6(4) . .
Yb1 Yb1 C1 N1 109.4(3) 2_676 .
N4 Yb1 C1 C6 -22(3) . .
N2 Yb1 C1 C6 -91(3) . .
N5 Yb1 C1 C6 148(3) . .
N1 Yb1 C1 C6 102(3) . .
N3 Yb1 C1 C6 30(3) . .
N5 Yb1 C1 C6 -108(3) 2_676 .
O1 Yb1 C1 C6 -177(3) . .
C2 Yb1 C1 C6 4(3) . .
C24 Yb1 C1 C6 146(3) . .
Yb1 Yb1 C1 C6 -148(3) 2_676 .
C5 N4 C2 N3 176.0(5) . .
Yb1 N4 C2 N3 5.6(5) . .
C5 N4 C2 C12 -1.3(9) . .
Yb1 N4 C2 C12 -171.7(5) . .
C5 N4 C2 Yb1 170.5(7) . .
Si2 N3 C2 N4 -179.3(4) . .
Yb1 N3 C2 N4 -5.2(5) . .
Si2 N3 C2 C12 -2.1(8) . .
Yb1 N3 C2 C12 171.9(5) . .
Si2 N3 C2 Yb1 -174.1(5) . .
N2 Yb1 C2 N4 -36.4(4) . .
N5 Yb1 C2 N4 141.7(3) . .
N1 Yb1 C2 N4 -94.7(4) . .
N3 Yb1 C2 N4 174.2(6) . .
N5 Yb1 C2 N4 52.3(4) 2_676 .
O1 Yb1 C2 N4 -137(7) . .
C1 Yb1 C2 N4 -65.0(4) . .
C24 Yb1 C2 N4 165.5(3) . .
Yb1 Yb1 C2 N4 94.3(3) 2_676 .
N4 Yb1 C2 N3 -174.2(6) . .
N2 Yb1 C2 N3 149.5(3) . .
N5 Yb1 C2 N3 -32.5(4) . .
N1 Yb1 C2 N3 91.2(3) . .
N5 Yb1 C2 N3 -121.9(3) 2_676 .
O1 Yb1 C2 N3 49(8) . .
C1 Yb1 C2 N3 120.8(3) . .
C24 Yb1 C2 N3 -8.7(4) . .
Yb1 Yb1 C2 N3 -79.9(3) 2_676 .
N4 Yb1 C2 C12 61(3) . .
N2 Yb1 C2 C12 24(3) . .
N5 Yb1 C2 C12 -158(3) . .
N1 Yb1 C2 C12 -34(3) . .
N3 Yb1 C2 C12 -125(3) . .
N5 Yb1 C2 C12 113(3) 2_676 .
O1 Yb1 C2 C12 -76(8) . .
C1 Yb1 C2 C12 -4(3) . .
C24 Yb1 C2 C12 -134(3) . .
Yb1 Yb1 C2 C12 155(3) 2_676 .
C1 N2 C3 C4 71.1(7) . .
Yb1 N2 C3 C4 -55.0(7) . .
N2 C3 C4 C5 63.4(7) . .
C2 N4 C5 C4 -122.2(6) . .
Yb1 N4 C5 C4 43.7(8) . .
C3 C4 C5 N4 -55.6(7) . .
N2 C1 C6 C11 -109.7(7) . .
N1 C1 C6 C11 73.2(9) . .
Yb1 C1 C6 C11 -24(3) . .
N2 C1 C6 C7 72.7(8) . .
N1 C1 C6 C7 -104.4(7) . .
Yb1 C1 C6 C7 158(2) . .
C11 C6 C7 C8 -0.4(11) . .
C1 C6 C7 C8 177.3(7) . .
C6 C7 C8 C9 -0.1(12) . .
C7 C8 C9 C10 0.5(14) . .
C8 C9 C10 C11 -0.4(14) . .
C7 C6 C11 C10 0.5(11) . .
C1 C6 C11 C10 -177.0(6) . .
C9 C10 C11 C6 -0.1(12) . .
N4 C2 C12 C13 98.2(7) . .
N3 C2 C12 C13 -78.8(8) . .
Yb1 C2 C12 C13 42(3) . .
N4 C2 C12 C17 -80.7(8) . .
N3 C2 C12 C17 102.3(7) . .
Yb1 C2 C12 C17 -137(3) . .
C17 C12 C13 C14 0.4(11) . .
C2 C12 C13 C14 -178.5(7) . .
C12 C13 C14 C15 -2.0(14) . .
C13 C14 C15 C16 1.9(16) . .
C14 C15 C16 C17 -0.2(15) . .
C13 C12 C17 C16 1.3(11) . .
C2 C12 C17 C16 -179.8(7) . .
C15 C16 C17 C12 -1.4(13) . .
Yb1 N5 C24 C25 45.0(6) . .
Yb1 N5 C24 C25 -64.8(6) 2_676 .
Yb1 N5 C24 C29 -137.4(5) . .
Yb1 N5 C24 C29 112.8(6) 2_676 .
Yb1 N5 C24 Yb1 -109.8(4) 2_676 .
N4 Yb1 C24 C25 -179.8(4) . .
N2 Yb1 C24 C25 7.5(4) . .
N5 Yb1 C24 C25 -140.6(6) . .
N1 Yb1 C24 C25 56.8(4) . .
N3 Yb1 C24 C25 156.2(4) . .
N5 Yb1 C24 C25 -81.2(4) 2_676 .
O1 Yb1 C24 C25 -18.1(3) . .
C1 Yb1 C24 C25 36.9(4) . .
C2 Yb1 C24 C25 160.6(3) . .
Yb1 Yb1 C24 C25 -97.5(4) 2_676 .
N4 Yb1 C24 C29 50.2(10) . .
N2 Yb1 C24 C29 -122.5(8) . .
N5 Yb1 C24 C29 89.4(9) . .
N1 Yb1 C24 C29 -73.2(8) . .
N3 Yb1 C24 C29 26.2(8) . .
N5 Yb1 C24 C29 148.8(8) 2_676 .
O1 Yb1 C24 C29 -148.1(9) . .
C1 Yb1 C24 C29 -93.1(8) . .
C2 Yb1 C24 C29 30.6(9) . .
Yb1 Yb1 C24 C29 132.5(8) 2_676 .
N4 Yb1 C24 N5 -39.2(7) . .
N2 Yb1 C24 N5 148.1(4) . .
N1 Yb1 C24 N5 -162.6(4) . .
N3 Yb1 C24 N5 -63.2(4) . .
N5 Yb1 C24 N5 59.3(4) 2_676 .
O1 Yb1 C24 N5 122.5(4) . .
C1 Yb1 C24 N5 177.5(4) . .
C2 Yb1 C24 N5 -58.9(4) . .
Yb1 Yb1 C24 N5 43.1(3) 2_676 .
C29 C24 C25 C26 -2.1(9) . .
N5 C24 C25 C26 175.8(6) . .
Yb1 C24 C25 C26 -154.2(6) . .
C29 C24 C25 O1 178.7(5) . .
N5 C24 C25 O1 -3.4(8) . .
Yb1 C24 C25 O1 26.6(4) . .
C30 O1 C25 C26 -0.4(9) . .
Yb1 O1 C25 C26 145.9(6) . .
C30 O1 C25 C24 178.8(5) . .
Yb1 O1 C25 C24 -34.9(6) . .
C24 C25 C26 C27 2.5(10) . .
O1 C25 C26 C27 -178.5(6) . .
C25 C26 C27 C28 -0.8(11) . .
C26 C27 C28 C29 -1.2(12) . .
C27 C28 C29 C24 1.5(11) . .
C25 C24 C29 C28 0.1(9) . .
N5 C24 C29 C28 -177.6(6) . .
Yb1 C24 C29 C28 121.8(8) . .
C41 C38 C39 C42 13(5) 2_767 2_767
C43 C38 C39 C42 0(3) . 2_767
C44 C38 C39 C42 161(4) . 2_767
C41 C38 C39 C40 30(6) 2_767 .
C42 C38 C39 C40 17(3) 2_767 .
C43 C38 C39 C40 17(3) . .
C44 C38 C39 C40 178(2) . .
C42 C38 C39 C41 -13(5) 2_767 2_767
C43 C38 C39 C41 -13(4) . 2_767
C44 C38 C39 C41 148(6) . 2_767
C41 C38 C39 C43 24(4) 2_767 2_767
C42 C38 C39 C43 11(2) 2_767 2_767
C43 C38 C39 C43 12(3) . 2_767
C44 C38 C39 C43 172(2) . 2_767
C42 C39 C40 C43 1(5) 2_767 2_767
C38 C39 C40 C43 -17(6) . 2_767
C41 C39 C40 C43 -6(5) 2_767 2_767
C38 C39 C40 C42 -18(3) . 2_767
C41 C39 C40 C42 -7(3) 2_767 2_767
C43 C39 C40 C42 -1(5) 2_767 2_767
C42 C39 C40 C41 7(4) 2_767 .
C38 C39 C40 C41 -11(4) . .
C41 C39 C40 C41 0(4) 2_767 .
C43 C39 C40 C41 6(4) 2_767 .
C42 C40 C41 C43 -37(26) 2_767 2_767
C39 C40 C41 C43 -41(26) . 2_767
C43 C40 C41 C38 -13(22) 2_767 2_767
C42 C40 C41 C38 -50(11) 2_767 2_767
C39 C40 C41 C38 -54(12) . 2_767
C43 C40 C41 C42 45(26) 2_767 .
C42 C40 C41 C42 8(4) 2_767 .
C39 C40 C41 C42 4(4) . .
C43 C40 C41 C42 37(26) 2_767 2_767
C39 C40 C41 C42 -4(2) . 2_767
C43 C40 C41 C39 41(26) 2_767 2_767
C42 C40 C41 C39 4(4) 2_767 2_767
C39 C40 C41 C39 0(5) . 2_767
C43 C40 C41 C44 -128(29) 2_767 2_767
C42 C40 C41 C44 -165(4) 2_767 2_767
C39 C40 C41 C44 -169(4) . 2_767
C43 C41 C42 C39 -166(6) 2_767 2_767
C38 C41 C42 C39 -13(5) 2_767 2_767
C40 C41 C42 C39 -173(3) . 2_767
C42 C41 C42 C39 -168(5) 2_767 2_767
C44 C41 C42 C39 3(4) 2_767 2_767
C43 C41 C42 C40 -13(10) 2_767 2_767
C38 C41 C42 C40 141(7) 2_767 2_767
C40 C41 C42 C40 -20(9) . 2_767
C42 C41 C42 C40 -14(6) 2_767 2_767
C39 C41 C42 C40 154(10) 2_767 2_767
C44 C41 C42 C40 156(6) 2_767 2_767
C43 C41 C42 C38 -154(8) 2_767 2_767
C40 C41 C42 C38 -161(5) . 2_767
C42 C41 C42 C38 -155(4) 2_767 2_767
C39 C41 C42 C38 13(5) 2_767 2_767
C44 C41 C42 C38 15(3) 2_767 2_767
C43 C41 C42 C43 3(8) 2_767 .
C38 C41 C42 C43 156(4) 2_767 .
C40 C41 C42 C43 -4(4) . .
C42 C41 C42 C43 1(3) 2_767 .
C39 C41 C42 C43 169(6) 2_767 .
C44 C41 C42 C43 172(2) 2_767 .
C38 C41 C42 C43 154(8) 2_767 2_767
C40 C41 C42 C43 -7(5) . 2_767
C42 C41 C42 C43 -2(6) 2_767 2_767
C39 C41 C42 C43 166(6) 2_767 2_767
C44 C41 C42 C43 169(7) 2_767 2_767
C43 C41 C42 C41 2(6) 2_767 2_767
C38 C41 C42 C41 155(4) 2_767 2_767
C40 C41 C42 C41 -5(2) . 2_767
C42 C41 C42 C41 0.000(2) 2_767 2_767
C39 C41 C42 C41 168(5) 2_767 2_767
C44 C41 C42 C41 171(2) 2_767 2_767
C43 C41 C42 C42 2(6) 2_767 2_767
C38 C41 C42 C42 155(4) 2_767 2_767
C40 C41 C42 C42 -5(2) . 2_767
C39 C41 C42 C42 168(5) 2_767 2_767
C44 C41 C42 C42 171(2) 2_767 2_767
C42 C38 C43 C41 117(15) 2_767 2_767
C39 C38 C43 C41 116(15) . 2_767
C44 C38 C43 C41 -44(14) . 2_767
C41 C38 C43 C40 103(87) 2_767 2_767
C42 C38 C43 C40 -140(86) 2_767 2_767
C39 C38 C43 C40 -140(85) . 2_767
C44 C38 C43 C40 59(86) . 2_767
C41 C38 C43 C42 -136(16) 2_767 .
C42 C38 C43 C42 -20(4) 2_767 .
C39 C38 C43 C42 -20(4) . .
C44 C38 C43 C42 180(3) . .
C41 C38 C43 C42 -117(15) 2_767 2_767
C39 C38 C43 C42 0(2) . 2_767
C44 C38 C43 C42 -161(3) . 2_767
C41 C38 C43 C39 -137(17) 2_767 2_767
C42 C38 C43 C39 -21(4) 2_767 2_767
C39 C38 C43 C39 -21(5) . 2_767
C44 C38 C43 C39 179(3) . 2_767
C39 C42 C43 C41 164(9) 2_767 2_767
C40 C42 C43 C41 165(12) 2_767 2_767
C38 C42 C43 C41 27(12) 2_767 2_767
C41 C42 C43 C41 -4(12) . 2_767
C43 C42 C43 C41 -3(9) 2_767 2_767
C42 C42 C43 C41 -3(9) 2_767 2_767
C39 C42 C43 C40 -1(5) 2_767 2_767
C38 C42 C43 C40 -138(6) 2_767 2_767
C41 C42 C43 C40 -169(4) . 2_767
C43 C42 C43 C40 -168(5) 2_767 2_767
C41 C42 C43 C40 -165(12) 2_767 2_767
C42 C42 C43 C40 -168(5) 2_767 2_767
C39 C42 C43 C38 -178(4) 2_767 .
C40 C42 C43 C38 -177(6) 2_767 .
C38 C42 C43 C38 44(7) 2_767 .
C41 C42 C43 C38 13(5) . .
C43 C42 C43 C38 14(3) 2_767 .
C41 C42 C43 C38 17(8) 2_767 .
C42 C42 C43 C38 14(3) 2_767 .
C39 C42 C43 C42 167(5) 2_767 2_767
C40 C42 C43 C42 168(5) 2_767 2_767
C38 C42 C43 C42 30(5) 2_767 2_767
C41 C42 C43 C42 -1(3) . 2_767
C43 C42 C43 C42 0.000(3) 2_767 2_767
C41 C42 C43 C42 3(9) 2_767 2_767
C40 C42 C43 C39 1(5) 2_767 2_767
C38 C42 C43 C39 -137(8) 2_767 2_767
C41 C42 C43 C39 -168(6) . 2_767
C43 C42 C43 C39 -167(5) 2_767 2_767
C41 C42 C43 C39 -164(9) 2_767 2_767
C42 C42 C43 C39 -167(5) 2_767 2_767
C42 C38 C44 C41 -122(9) 2_767 2_767
C39 C38 C44 C41 -150(6) . 2_767
C43 C38 C44 C41 9(4) . 2_767
